data_7154816
loop_
_publ_author_name
'Simlandy, Amit K.'
'Mukherjee, Santanu'

_publ_section_title
;
 Catalytic asymmetric formal \g-allylation of deconjugated butenolides.
;
_journal_issue 24
_journal_name_full 'Organic &amp; biomolecular chemistry'
_journal_page_first 5659
_journal_page_last 5664
_journal_paper_doi 10.1039/c5ob02362a
_journal_volume 14
_journal_year 2016
_chemical_formula_moiety 'C20 H17 Br N4 O4 S'
_chemical_formula_sum 'C20 H17 Br N4 O4 S'
_chemical_formula_weight 489.35
_chemical_name_systematic AKS_I_393_01
_space_group_crystal_system triclinic
_space_group_IT_number 2
_space_group_name_Hall '-P 1'
_space_group_name_H-M_alt 'P -1'
_symmetry_space_group_name_Hall '-P 1'
_symmetry_space_group_name_H-M 'P -1'
_atom_sites_solution_hydrogens geom
_atom_sites_solution_primary iterative
_atom_sites_solution_secondary difmap
_audit_creation_date 2014-12-02
_audit_creation_method
;
Olex2 1.2
(compiled 2014.09.19 svn.r3010 for OlexSys, GUI svn.r4874)
;
_audit_update_record
;
2015-06-20 deposited with the CCDC.
2015-11-30 downloaded from the CCDC.
;
_cell_angle_alpha 70.184(2)
_cell_angle_beta 73.970(2)
_cell_angle_gamma 83.379(2)
_cell_formula_units_Z 2
_cell_length_a 8.1772(5)
_cell_length_b 9.7706(5)
_cell_length_c 13.9947(8)
_cell_measurement_temperature 100
_cell_measurement_theta_max 25.540
_cell_measurement_theta_min 3.088
_cell_volume 1010.72(10)
_computing_molecular_graphics 'Olex2 (Dolomanov et al., 2009)'
_computing_publication_material 'Olex2 (Dolomanov et al., 2009)'
_computing_structure_refinement 'XL (Sheldrick, 2008)'
_computing_structure_solution 'olex2.solve (Bourhis et al., 2013)'
_diffrn_ambient_temperature 100
_diffrn_detector 'Bruker APEX2 area detector'
_diffrn_detector_type 'CCD area detector'
_diffrn_measured_fraction_theta_full 0.999
_diffrn_measured_fraction_theta_max 0.999
_diffrn_measurement_device 'three-circle diffractometer'
_diffrn_measurement_device_type 'Bruker APEX-II CCD'
_diffrn_measurement_method '\f and \w scans'
_diffrn_radiation_probe x-ray
_diffrn_radiation_type MoK\a
_diffrn_radiation_wavelength 0.71073
_diffrn_reflns_av_R_equivalents 0.0677
_diffrn_reflns_av_unetI/netI 0.0367
_diffrn_reflns_limit_h_max 9
_diffrn_reflns_limit_h_min -9
_diffrn_reflns_limit_k_max 11
_diffrn_reflns_limit_k_min -11
_diffrn_reflns_limit_l_max 16
_diffrn_reflns_limit_l_min -16
_diffrn_reflns_number 35218
_diffrn_reflns_theta_full 25.00
_diffrn_reflns_theta_max 25.00
_diffrn_reflns_theta_min 3.09
_diffrn_source 'microfocus sealed X-ray tube'
_diffrn_source_type 'Incoatec I\ms'
_exptl_absorpt_coefficient_mu 2.173
_exptl_absorpt_correction_T_max 0.6349
_exptl_absorpt_correction_T_min 0.6126
_exptl_absorpt_correction_type multi-scan
_exptl_absorpt_process_details
'SADABS-2012/1 (Bruker,2012) was used for absorption correction. wR2(int) was 0.0976 before and 0.0638 after correction. The Ratio of minimum to maximum transmission is 0.8654. The \l/2 correction factor is 0.0015.'
_exptl_crystal_colour 'clear light colourless'
_exptl_crystal_colour_lustre clear
_exptl_crystal_colour_modifier light
_exptl_crystal_colour_primary colourless
_exptl_crystal_density_diffrn 1.608
_exptl_crystal_density_method 'not measured'
_exptl_crystal_description block
_exptl_crystal_F_000 496
_exptl_crystal_size_max 0.25
_exptl_crystal_size_mid 0.25
_exptl_crystal_size_min 0.23
_refine_diff_density_max 0.421
_refine_diff_density_min -0.343
_refine_diff_density_rms 0.069
_refine_ls_extinction_method none
_refine_ls_goodness_of_fit_ref 1.025
_refine_ls_hydrogen_treatment constr
_refine_ls_matrix_type full
_refine_ls_number_parameters 272
_refine_ls_number_reflns 3553
_refine_ls_number_restraints 0
_refine_ls_restrained_S_all 1.025
_refine_ls_R_factor_all 0.0437
_refine_ls_R_factor_gt 0.0303
_refine_ls_shift/su_max 0.001
_refine_ls_shift/su_mean 0.000
_refine_ls_structure_factor_coef Fsqd
_refine_ls_weighting_details 'calc w=1/[\s^2^(Fo^2^)+(0.0292P)^2^+0.5610P] where P=(Fo^2^+2Fc^2^)/3'
_refine_ls_weighting_scheme calc
_refine_ls_wR_factor_gt 0.0599
_refine_ls_wR_factor_ref 0.0628
_reflns_number_gt 3010
_reflns_number_total 3553
_reflns_threshold_expression >2\s(I)
_cod_data_source_file c5ob02362a3.cif
_cod_data_source_block 3af
_cod_depositor_comments 'Adding full bibliography for 7154815--7154816.cif.'
_cod_database_code 7154816
_olex2_refinement_description
;
1. Fixed Uiso
 At 1.2 times of:
  All C(H) groups, All C(H,H) groups
 At 1.5 times of:
  All C(H,H,H) groups
2.a Ternary CH refined with riding coordinates:
 C14(H14)
2.b Secondary CH2 refined with riding coordinates:
 C26(H26A,H26B)
2.c Aromatic/amide H refined with riding coordinates:
 C8(H8), C10(H10), C13(H13), C15(H15), C17(H17), C20(H20), C21(H21), C23(H23),
 C25(H25), C27(H27), C30(H30)
2.d Idealised Me refined as rotating group:
 C16(H16A,H16B,H16C)
;
_olex2_submission_original_sample_id AKS_I_393_01
_olex2_submission_special_instructions 'No special instructions were received'

loop_
_space_group_symop_id
_space_group_symop_operation_xyz
1 'x, y, z'
2 '-x, -y, -z'

loop_
_atom_site_label
_atom_site_type_symbol
_atom_site_fract_x
_atom_site_fract_y
_atom_site_fract_z
_atom_site_U_iso_or_equiv
_atom_site_adp_type
_atom_site_occupancy
_atom_site_calc_flag
_atom_site_refinement_flags_posn
Br1 Br 0.15828(3) 0.85202(3) 0.451728(19) 0.01792(9) Uani 1 d .
S2 S 0.07400(8) 0.73330(7) 1.00887(5) 0.01413(15) Uani 1 d .
O3 O 0.5899(2) 0.56631(17) 0.84038(12) 0.0147(4) Uani 1 d .
O4 O -0.0335(2) 0.61515(18) 1.07646(13) 0.0206(4) Uani 1 d .
O5 O 0.0137(2) 0.84843(18) 0.93081(13) 0.0197(4) Uani 1 d .
N6 N 0.0430(2) 0.8178(2) 1.18631(15) 0.0136(4) Uani 1 d .
O7 O 0.7402(2) 0.4515(2) 0.72859(15) 0.0269(5) Uani 1 d .
C8 C 0.2782(3) 0.6664(3) 0.73737(19) 0.0148(5) Uani 1 d .
H8 H 0.2783 0.5714 0.7865 0.018 Uiso 1 calc R
N9 N 0.2783(3) 0.9222(2) 1.14625(16) 0.0189(5) Uani 1 d .
C10 C 0.2819(3) 0.9414(3) 0.59180(19) 0.0174(6) Uani 1 d .
H10 H 0.2847 1.0356 0.5412 0.021 Uiso 1 calc R
N11 N 0.2775(3) 0.8795(2) 1.06340(16) 0.0184(5) Uani 1 d .
N12 N 0.1390(3) 0.8870(2) 1.21976(16) 0.0167(5) Uani 1 d .
C13 C 0.2284(3) 0.6867(3) 0.64698(19) 0.0162(6) Uani 1 d .
H13 H 0.1937 0.6065 0.6342 0.019 Uiso 1 calc R
C14 C 0.3842(3) 0.7640(2) 0.85625(18) 0.0123(5) Uani 1 d .
H14 H 0.3726 0.8614 0.8666 0.015 Uiso 1 calc R
C15 C 0.3303(3) 0.9198(3) 0.68266(18) 0.0151(5) Uani 1 d .
H15 H 0.3661 1.0005 0.6945 0.018 Uiso 1 calc R
C16 C 0.6391(3) 0.7156(3) 0.9370(2) 0.0197(6) Uani 1 d .
H16A H 0.5746 0.6476 1.0024 0.030 Uiso 1 calc GR
H16B H 0.6255 0.8140 0.9422 0.030 Uiso 1 calc GR
H16C H 0.7599 0.6864 0.9250 0.030 Uiso 1 calc GR
C17 C 0.6861(3) 0.7982(3) 0.7439(2) 0.0187(6) Uani 1 d .
H17 H 0.7019 0.9001 0.7214 0.022 Uiso 1 calc R
C18 C 0.3280(3) 0.7826(3) 0.75760(18) 0.0126(5) Uani 1 d .
C19 C 0.5732(3) 0.7138(2) 0.84605(19) 0.0152(5) Uani 1 d .
C20 C -0.2583(3) 0.7840(3) 1.2098(2) 0.0223(6) Uani 1 d .
H20 H -0.2472 0.8326 1.1370 0.027 Uiso 1 calc R
C21 C -0.2903(4) 0.6492(3) 1.4235(2) 0.0279(7) Uani 1 d .
H21 H -0.3026 0.6054 1.4969 0.033 Uiso 1 calc R
C22 C 0.7032(3) 0.5632(3) 0.7480(2) 0.0195(6) Uani 1 d .
C23 C -0.1327(3) 0.6954(3) 1.3576(2) 0.0205(6) Uani 1 d .
H23 H -0.0352 0.6806 1.3846 0.025 Uiso 1 calc R
C24 C 0.1314(3) 0.8150(2) 1.09041(19) 0.0140(5) Uani 1 d .
C25 C 0.7606(3) 0.7119(3) 0.6892(2) 0.0222(6) Uani 1 d .
H25 H 0.8391 0.7414 0.6222 0.027 Uiso 1 calc R
C26 C 0.2707(3) 0.6591(3) 0.95411(18) 0.0145(5) Uani 1 d .
H26A H 0.3350 0.6216 1.0086 0.017 Uiso 1 calc R
H26B H 0.2474 0.5752 0.9358 0.017 Uiso 1 calc R
C27 C -0.4135(3) 0.7320(3) 1.2765(3) 0.0294(7) Uani 1 d .
H27 H -0.5099 0.7414 1.2491 0.035 Uiso 1 calc R
C28 C -0.1197(3) 0.7632(3) 1.25210(19) 0.0159(6) Uani 1 d .
C29 C 0.2295(3) 0.8244(3) 0.57543(18) 0.0144(5) Uani 1 d .
C30 C -0.4290(4) 0.6665(3) 1.3829(2) 0.0316(7) Uani 1 d .
H30 H -0.5367 0.6332 1.4284 0.038 Uiso 1 calc R

loop_
_atom_site_aniso_label
_atom_site_aniso_U_11
_atom_site_aniso_U_22
_atom_site_aniso_U_33
_atom_site_aniso_U_23
_atom_site_aniso_U_13
_atom_site_aniso_U_12
Br1 0.02113(15) 0.02217(15) 0.01128(14) -0.00388(10) -0.00616(10) -0.00326(11)
S2 0.0143(3) 0.0169(3) 0.0133(3) -0.0062(3) -0.0047(3) -0.0021(3)
O3 0.0152(9) 0.0126(9) 0.0156(9) -0.0034(7) -0.0041(8) -0.0012(7)
O4 0.0218(10) 0.0228(10) 0.0196(10) -0.0107(8) -0.0010(8) -0.0088(8)
O5 0.0187(10) 0.0259(10) 0.0176(9) -0.0084(8) -0.0100(8) 0.0052(8)
N6 0.0152(11) 0.0138(11) 0.0138(11) -0.0047(9) -0.0064(9) -0.0005(9)
O7 0.0229(11) 0.0256(11) 0.0326(11) -0.0148(9) -0.0033(9) 0.0050(9)
C8 0.0170(14) 0.0106(13) 0.0139(13) -0.0004(10) -0.0038(11) -0.0011(10)
N9 0.0201(12) 0.0194(12) 0.0187(12) -0.0061(10) -0.0057(10) -0.0051(10)
C10 0.0216(15) 0.0117(13) 0.0159(13) -0.0007(11) -0.0052(11) 0.0003(11)
N11 0.0218(13) 0.0174(11) 0.0175(11) -0.0049(9) -0.0060(10) -0.0062(10)
N12 0.0218(12) 0.0143(11) 0.0174(12) -0.0056(9) -0.0091(10) -0.0017(9)
C13 0.0198(14) 0.0135(13) 0.0176(14) -0.0063(11) -0.0057(11) -0.0028(11)
C14 0.0163(13) 0.0091(12) 0.0114(12) -0.0022(10) -0.0044(10) -0.0011(10)
C15 0.0210(14) 0.0105(13) 0.0154(13) -0.0049(11) -0.0054(11) -0.0021(11)
C16 0.0204(14) 0.0173(14) 0.0236(15) -0.0035(11) -0.0118(12) -0.0030(11)
C17 0.0159(14) 0.0158(13) 0.0197(14) 0.0038(11) -0.0068(12) -0.0058(11)
C18 0.0104(13) 0.0150(13) 0.0127(12) -0.0061(10) -0.0025(10) 0.0018(10)
C19 0.0174(14) 0.0112(13) 0.0178(13) -0.0029(11) -0.0066(11) -0.0036(10)
C20 0.0223(15) 0.0197(14) 0.0291(16) -0.0135(12) -0.0083(13) 0.0057(12)
C21 0.0338(18) 0.0216(15) 0.0254(16) -0.0110(13) 0.0048(14) -0.0091(13)
C22 0.0107(13) 0.0256(16) 0.0215(15) -0.0057(12) -0.0068(11) 0.0022(11)
C23 0.0249(15) 0.0177(14) 0.0208(15) -0.0107(12) -0.0024(12) -0.0028(12)
C24 0.0190(14) 0.0107(12) 0.0136(13) -0.0029(10) -0.0077(11) -0.0001(11)
C25 0.0121(14) 0.0285(16) 0.0198(14) -0.0002(13) -0.0021(11) -0.0042(12)
C26 0.0176(14) 0.0129(13) 0.0136(13) -0.0039(10) -0.0057(11) 0.0008(10)
C27 0.0131(15) 0.0213(15) 0.060(2) -0.0220(15) -0.0094(14) 0.0031(12)
C28 0.0169(14) 0.0126(12) 0.0206(14) -0.0107(11) -0.0025(11) 0.0011(11)
C29 0.0123(13) 0.0224(14) 0.0107(12) -0.0076(11) -0.0042(10) 0.0014(11)
C30 0.0255(17) 0.0208(15) 0.0422(19) -0.0152(14) 0.0088(15) -0.0032(13)

loop_
_atom_type_symbol
_atom_type_description
_atom_type_scat_dispersion_real
_atom_type_scat_dispersion_imag
_atom_type_scat_source
C C 0.0033 0.0016 'International Tables Vol C Tables 4.2.6.8 and 6.1.1.4'
H H 0.0000 0.0000 'International Tables Vol C Tables 4.2.6.8 and 6.1.1.4'
Br Br -0.2901 2.4595 'International Tables Vol C Tables 4.2.6.8 and 6.1.1.4'
N N 0.0061 0.0033 'International Tables Vol C Tables 4.2.6.8 and 6.1.1.4'
O O 0.0106 0.0060 'International Tables Vol C Tables 4.2.6.8 and 6.1.1.4'
S S 0.1246 0.1234 'International Tables Vol C Tables 4.2.6.8 and 6.1.1.4'

loop_
_geom_angle_atom_site_label_1
_geom_angle_atom_site_label_2
_geom_angle_atom_site_label_3
_geom_angle
O4 S2 O5 120.12(11)
O4 S2 C24 107.06(11)
O4 S2 C26 107.77(11)
O5 S2 C24 106.53(11)
O5 S2 C26 111.52(11)
C26 S2 C24 102.29(12)
C22 O3 C19 109.88(18)
N12 N6 C28 120.0(2)
C24 N6 N12 107.04(19)
C24 N6 C28 132.9(2)
C13 C8 H8 119.5
C13 C8 C18 121.0(2)
C18 C8 H8 119.5
N12 N9 N11 111.10(19)
C15 C10 H10 120.6
C29 C10 H10 120.6
C29 C10 C15 118.9(2)
C24 N11 N9 105.1(2)
N9 N12 N6 106.86(19)
C8 C13 H13 120.3
C29 C13 C8 119.4(2)
C29 C13 H13 120.3
C18 C14 H14 107.4
C18 C14 C19 112.29(19)
C18 C14 C26 111.94(19)
C19 C14 H14 107.4
C26 C14 H14 107.4
C26 C14 C19 110.03(19)
C10 C15 H15 119.2
C10 C15 C18 121.5(2)
C18 C15 H15 119.2
H16A C16 H16B 109.5
H16A C16 H16C 109.5
H16B C16 H16C 109.5
C19 C16 H16A 109.5
C19 C16 H16B 109.5
C19 C16 H16C 109.5
C19 C17 H17 124.7
C25 C17 H17 124.7
C25 C17 C19 110.6(2)
C8 C18 C14 122.4(2)
C8 C18 C15 118.0(2)
C15 C18 C14 119.6(2)
O3 C19 C14 108.29(18)
O3 C19 C16 109.20(19)
O3 C19 C17 102.9(2)
C16 C19 C14 113.1(2)
C17 C19 C14 112.17(19)
C17 C19 C16 110.5(2)
C27 C20 H20 121.0
C28 C20 H20 121.0
C28 C20 C27 118.1(3)
C23 C21 H21 120.0
C30 C21 H21 120.0
C30 C21 C23 120.0(3)
O3 C22 C25 107.4(2)
O7 C22 O3 121.1(2)
O7 C22 C25 131.5(3)
C21 C23 H23 120.6
C28 C23 C21 118.8(3)
C28 C23 H23 120.6
N6 C24 S2 127.86(19)
N11 C24 S2 122.20(19)
N11 C24 N6 109.9(2)
C17 C25 C22 109.2(2)
C17 C25 H25 125.4
C22 C25 H25 125.4
S2 C26 H26A 108.3
S2 C26 H26B 108.3
C14 C26 S2 115.74(17)
C14 C26 H26A 108.3
C14 C26 H26B 108.3
H26A C26 H26B 107.4
C20 C27 H27 119.9
C30 C27 C20 120.2(3)
C30 C27 H27 119.9
C20 C28 N6 120.0(2)
C23 C28 N6 117.7(2)
C23 C28 C20 122.2(2)
C10 C29 Br1 119.66(18)
C10 C29 C13 121.1(2)
C13 C29 Br1 119.21(18)
C21 C30 C27 120.6(3)
C21 C30 H30 119.7
C27 C30 H30 119.7

loop_
_geom_bond_atom_site_label_1
_geom_bond_atom_site_label_2
_geom_bond_distance
Br1 C29 1.901(2)
S2 O4 1.4265(18)
S2 O5 1.4277(17)
S2 C24 1.778(2)
S2 C26 1.768(2)
O3 C19 1.458(3)
O3 C22 1.375(3)
N6 N12 1.354(3)
N6 C24 1.345(3)
N6 C28 1.434(3)
O7 C22 1.198(3)
C8 H8 0.9500
C8 C13 1.379(3)
C8 C18 1.387(3)
N9 N11 1.361(3)
N9 N12 1.295(3)
C10 H10 0.9500
C10 C15 1.376(3)
C10 C29 1.374(3)
N11 C24 1.315(3)
C13 H13 0.9500
C13 C29 1.377(3)
C14 H14 1.0000
C14 C18 1.520(3)
C14 C19 1.549(3)
C14 C26 1.534(3)
C15 H15 0.9500
C15 C18 1.393(3)
C16 H16A 0.9800
C16 H16B 0.9800
C16 H16C 0.9800
C16 C19 1.519(3)
C17 H17 0.9500
C17 C19 1.491(3)
C17 C25 1.315(4)
C20 H20 0.9500
C20 C27 1.383(4)
C20 C28 1.383(4)
C21 H21 0.9500
C21 C23 1.382(4)
C21 C30 1.372(4)
C22 C25 1.463(4)
C23 H23 0.9500
C23 C28 1.377(3)
C25 H25 0.9500
C26 H26A 0.9900
C26 H26B 0.9900
C27 H27 0.9500
C27 C30 1.383(4)
C30 H30 0.9500

loop_
_geom_torsion_atom_site_label_1
_geom_torsion_atom_site_label_2
_geom_torsion_atom_site_label_3
_geom_torsion_atom_site_label_4
_geom_torsion
O3 C22 C25 C17 0.3(3)
O4 S2 C24 N6 -27.7(2)
O4 S2 C24 N11 149.8(2)
O4 S2 C26 C14 162.73(17)
O5 S2 C24 N6 102.0(2)
O5 S2 C24 N11 -80.5(2)
O5 S2 C26 C14 28.9(2)
O7 C22 C25 C17 -178.6(3)
C8 C13 C29 Br1 -179.28(18)
C8 C13 C29 C10 1.1(4)
N9 N11 C24 S2 -177.48(17)
N9 N11 C24 N6 0.4(3)
C10 C15 C18 C8 1.1(4)
C10 C15 C18 C14 179.4(2)
N11 N9 N12 N6 0.6(3)
N12 N6 C24 S2 177.67(17)
N12 N6 C24 N11 0.0(3)
N12 N6 C28 C20 136.0(2)
N12 N6 C28 C23 -41.8(3)
N12 N9 N11 C24 -0.6(3)
C13 C8 C18 C14 -179.8(2)
C13 C8 C18 C15 -1.5(4)
C15 C10 C29 Br1 178.89(18)
C15 C10 C29 C13 -1.4(4)
C18 C8 C13 C29 0.5(4)
C18 C14 C19 O3 -67.1(2)
C18 C14 C19 C16 171.66(19)
C18 C14 C19 C17 45.8(3)
C18 C14 C26 S2 -79.7(2)
C19 O3 C22 O7 177.6(2)
C19 O3 C22 C25 -1.4(3)
C19 C14 C18 C8 82.4(3)
C19 C14 C18 C15 -95.8(3)
C19 C14 C26 S2 154.67(17)
C19 C17 C25 C22 1.0(3)
C20 C27 C30 C21 -1.5(4)
C21 C23 C28 N6 176.4(2)
C21 C23 C28 C20 -1.3(4)
C22 O3 C19 C14 120.8(2)
C22 O3 C19 C16 -115.6(2)
C22 O3 C19 C17 1.9(2)
C23 C21 C30 C27 -1.0(4)
C24 S2 C26 C14 -84.62(19)
C24 N6 N12 N9 -0.3(2)
C24 N6 C28 C20 -44.7(4)
C24 N6 C28 C23 137.6(3)
C25 C17 C19 O3 -1.8(3)
C25 C17 C19 C14 -117.9(2)
C25 C17 C19 C16 114.8(2)
C26 S2 C24 N6 -140.9(2)
C26 S2 C24 N11 36.6(2)
C26 C14 C18 C8 -42.0(3)
C26 C14 C18 C15 139.8(2)
C26 C14 C19 O3 58.3(2)
C26 C14 C19 C16 -62.9(3)
C26 C14 C19 C17 171.2(2)
C27 C20 C28 N6 -178.8(2)
C27 C20 C28 C23 -1.1(4)
C28 N6 N12 N9 179.2(2)
C28 N6 C24 S2 -1.7(4)
C28 N6 C24 N11 -179.4(2)
C28 C20 C27 C30 2.5(4)
C29 C10 C15 C18 0.3(4)
C30 C21 C23 C28 2.3(4)
